data_2203869
loop_
_publ_author_name
'Kang, Sung Kwon'
'Park, Kwanghee Koh'
'Kim, Wan Cheol'
'Kim, Sun-Hyuk'

_publ_section_title
;
 2,6-Dimethyl-3,7-diphenylbenzo[1,2-<i>b</i>:4,5-<i>b</i>']difuran
;
_journal_issue 7
_journal_name_full 'Acta Crystallographica Section E'
_journal_page_first o1195
_journal_page_last o1197
_journal_paper_doi 10.1107/S160053680401400X
_journal_volume 60
_journal_year 2004
_chemical_formula_iupac 'C24 H18 O2'
_chemical_formula_moiety 'C24 H18 O2'
_chemical_formula_sum 'C24 H18 O2'
_chemical_formula_weight 338.38
_space_group_IT_number 2
_symmetry_cell_setting triclinic
_symmetry_space_group_name_Hall '-P 1'
_symmetry_space_group_name_H-M 'P -1'
_audit_creation_method 'WinGX routine CIF_UPDATE'
_cell_angle_alpha 116.90(3)
_cell_angle_beta 100.35(3)
_cell_angle_gamma 99.36(3)
_cell_formula_units_Z 2
_cell_length_a 9.6867(19)
_cell_length_b 9.7435(19)
_cell_length_c 10.723(2)
_cell_measurement_reflns_used 23
_cell_measurement_temperature 293(2)
_cell_measurement_theta_max 15.81
_cell_measurement_theta_min 8.32
_cell_volume 852.9(4)
_computing_cell_refinement 'CAD-4 EXPRESS'
_computing_data_collection 'CAD-4 EXPRESS (Enraf--Nonius, 1994)'
_computing_data_reduction 'XCAD4 (Harms & Wocadlo, 1995)'
_computing_molecular_graphics 'ORTEP-3 for Windows (Farrugia, 1997)'
_computing_publication_material 'WinGX (Farrugia, 1999)'
_computing_structure_refinement 'SHELXL97 (Sheldrick, 1997)'
_computing_structure_solution 'SHELXS97 (Sheldrick, 1997)'
_diffrn_measured_fraction_theta_full 1
_diffrn_measured_fraction_theta_max 1
_diffrn_measurement_device_type 'Enraf--Nonius CAD-4'
_diffrn_measurement_method 'Non-profiled \w/2\q'
_diffrn_radiation_type MoK\a
_diffrn_radiation_wavelength 0.71073
_diffrn_reflns_av_R_equivalents 0.0512
_diffrn_reflns_limit_h_max 11
_diffrn_reflns_limit_h_min 0
_diffrn_reflns_limit_k_max 11
_diffrn_reflns_limit_k_min -11
_diffrn_reflns_limit_l_max 12
_diffrn_reflns_limit_l_min -12
_diffrn_reflns_number 3278
_diffrn_reflns_theta_full 25.25
_diffrn_reflns_theta_max 25.25
_diffrn_reflns_theta_min 2.22
_diffrn_standards_decay_% 2
_diffrn_standards_interval_count 400
_diffrn_standards_number 3
_exptl_absorpt_coefficient_mu 0.083
_exptl_absorpt_correction_type none
_exptl_crystal_colour colorless
_exptl_crystal_density_diffrn 1.318
_exptl_crystal_density_method 'not measured'
_exptl_crystal_description block
_exptl_crystal_F_000 356
_exptl_crystal_size_max 0.26
_exptl_crystal_size_mid 0.2
_exptl_crystal_size_min 0.17
_refine_diff_density_max 0.354
_refine_diff_density_min -0.249
_refine_ls_extinction_method none
_refine_ls_goodness_of_fit_ref 0.98
_refine_ls_hydrogen_treatment constr
_refine_ls_matrix_type full
_refine_ls_number_parameters 235
_refine_ls_number_reflns 3080
_refine_ls_number_restraints 0
_refine_ls_restrained_S_all 0.98
_refine_ls_R_factor_gt 0.0845
_refine_ls_shift/su_max 0.000
_refine_ls_structure_factor_coef Fsqd
_refine_ls_weighting_details 'calc w = 1/[\s^2^(Fo^2^)+(0.1043P)^2^] where P = (Fo^2^+2Fc^2^)/3'
_refine_ls_weighting_scheme calc
_refine_ls_wR_factor_ref 0.2487
_reflns_number_gt 1234
_reflns_number_total 3080
_reflns_threshold_expression I>2\s(I)
_cod_data_source_file cf6359.cif
_cod_data_source_block IV
_cod_original_cell_volume 852.8(4)
_cod_database_code 2203869
_cod_database_fobs_code 2203869

loop_
_symmetry_equiv_pos_as_xyz
'x, y, z'
'-x, -y, -z'

loop_
_atom_site_label
_atom_site_fract_x
_atom_site_fract_y
_atom_site_fract_z
_atom_site_U_iso_or_equiv
_atom_site_adp_type
_atom_site_calc_flag
_atom_site_refinement_flags
_atom_site_occupancy
_atom_site_type_symbol
O1 0.2211(4) 0.9354(5) 0.4659(4) 0.0431(12) Uani d . 1 O
C2 0.2780(7) 1.0695(7) 0.6039(7) 0.0402(17) Uani d . 1 C
C3 0.2073(6) 1.0576(7) 0.6992(6) 0.0351(15) Uani d . 1 C
C4 -0.0119(6) 0.8236(7) 0.6494(6) 0.0352(15) Uani d . 1 C
H4 -0.0264 0.8663 0.7415 0.042 Uiso calc R 1 H
O5 -0.2075(4) 0.5783(5) 0.5433(4) 0.0399(12) Uani d . 1 O
C6 -0.2624(7) 0.4441(7) 0.4069(7) 0.0380(16) Uani d . 1 C
C7 -0.1917(6) 0.4533(7) 0.3132(6) 0.0317(14) Uani d . 1 C
C8 0.0274(6) 0.6888(7) 0.3605(6) 0.0373(16) Uani d . 1 C
H8 0.0408 0.6478 0.268 0.045 Uiso calc R 1 H
C9 0.1100(7) 0.8343(7) 0.4744(7) 0.0384(16) Uani d . 1 C
C10 0.0970(6) 0.9051(7) 0.6174(6) 0.0345(16) Uani d . 1 C
C11 -0.0949(6) 0.6777(7) 0.5365(6) 0.0305(14) Uani d . 1 C
C12 -0.0795(6) 0.6055(7) 0.3933(6) 0.0343(16) Uani d . 1 C
C13 0.4006(7) 1.1912(8) 0.6142(7) 0.0518(19) Uani d . 1 C
H13A 0.4185 1.1547 0.5207 0.078 Uiso calc R 1 H
H13B 0.4868 1.207 0.6849 0.078 Uiso calc R 1 H
H13C 0.3756 1.2905 0.6437 0.078 Uiso calc R 1 H
C14 0.2379(6) 1.1751(7) 0.8545(6) 0.0322(15) Uani d . 1 C
C15 0.2687(7) 1.3386(7) 0.9044(7) 0.0420(16) Uani d . 1 C
H15 0.2719 1.3755 0.8384 0.05 Uiso calc R 1 H
C16 0.2945(8) 1.4467(8) 1.0497(7) 0.0540(19) Uani d . 1 C
H16 0.3155 1.5556 1.0807 0.065 Uiso calc R 1 H
C17 0.2898(7) 1.3956(7) 1.1511(7) 0.0436(17) Uani d . 1 C
H17 0.3064 1.4689 1.2492 0.052 Uiso calc R 1 H
C18 0.2599(6) 1.2336(7) 1.1026(6) 0.0426(16) Uani d . 1 C
H18 0.2565 1.1973 1.1689 0.051 Uiso calc R 1 H
C19 0.2348(6) 1.1244(7) 0.9569(6) 0.0377(15) Uani d . 1 C
H19 0.2156 1.0157 0.9266 0.045 Uiso calc R 1 H
C20 -0.3838(7) 0.3191(8) 0.3946(7) 0.0509(19) Uani d . 1 C
H20A -0.4061 0.3561 0.4861 0.076 Uiso calc R 1 H
H20B -0.3549 0.2225 0.3699 0.076 Uiso calc R 1 H
H20C -0.4687 0.2981 0.3198 0.076 Uiso calc R 1 H
C21 -0.2221(6) 0.3349(7) 0.1567(6) 0.0307(14) Uani d . 1 C
C22 -0.3622(7) 0.2495(7) 0.0666(6) 0.0403(15) Uani d . 1 C
H22 -0.4408 0.2649 0.1051 0.048 Uiso calc R 1 H
C23 -0.3886(7) 0.1400(7) -0.0820(7) 0.0460(17) Uani d . 1 C
H23 -0.4839 0.0835 -0.1408 0.055 Uiso calc R 1 H
C24 -0.2750(7) 0.1162(8) -0.1404(7) 0.0466(18) Uani d . 1 C
H24 -0.2924 0.0437 -0.2388 0.056 Uiso calc R 1 H
C25 -0.1338(8) 0.2008(8) -0.0519(7) 0.0499(18) Uani d . 1 C
H25 -0.0562 0.1857 -0.0918 0.06 Uiso calc R 1 H
C26 -0.1063(7) 0.3078(7) 0.0951(6) 0.0405(16) Uani d . 1 C
H26 -0.0105 0.362 0.1535 0.049 Uiso calc R 1 H

loop_
_atom_site_aniso_label
_atom_site_aniso_U_11
_atom_site_aniso_U_22
_atom_site_aniso_U_33
_atom_site_aniso_U_12
_atom_site_aniso_U_13
_atom_site_aniso_U_23
O1 0.041(3) 0.044(3) 0.038(2) -0.007(2) 0.011(2) 0.020(2)
C2 0.043(4) 0.037(4) 0.038(4) 0.001(3) 0.005(3) 0.022(3)
C3 0.031(3) 0.039(4) 0.033(3) 0.002(3) 0.006(3) 0.020(3)
C4 0.036(3) 0.039(4) 0.031(3) 0.005(3) 0.010(3) 0.020(3)
O5 0.037(2) 0.035(3) 0.038(2) 0.000(2) 0.013(2) 0.013(2)
C6 0.032(3) 0.040(4) 0.034(3) 0.003(3) 0.009(3) 0.013(3)
C7 0.026(3) 0.032(3) 0.034(3) 0.009(3) 0.006(3) 0.014(3)
C8 0.035(4) 0.041(4) 0.027(3) 0.004(3) 0.010(3) 0.012(3)
C9 0.039(4) 0.036(4) 0.036(4) 0.003(3) 0.006(3) 0.018(3)
C10 0.032(3) 0.033(4) 0.027(3) 0.004(3) 0.000(3) 0.011(3)
C11 0.033(3) 0.032(3) 0.034(3) 0.007(3) 0.011(3) 0.023(3)
C12 0.034(4) 0.033(4) 0.031(3) 0.004(3) 0.010(3) 0.015(3)
C13 0.048(4) 0.052(4) 0.050(4) -0.007(4) 0.010(4) 0.029(4)
C14 0.022(3) 0.035(4) 0.033(3) 0.002(3) 0.001(3) 0.016(3)
C15 0.045(4) 0.035(3) 0.042(4) 0.009(3) 0.008(3) 0.018(3)
C16 0.066(5) 0.034(4) 0.053(4) 0.007(3) 0.010(4) 0.018(4)
C17 0.049(4) 0.034(4) 0.044(4) 0.009(3) 0.013(3) 0.018(3)
C18 0.043(4) 0.048(4) 0.033(3) 0.005(3) 0.011(3) 0.020(3)
C19 0.032(3) 0.039(3) 0.043(4) 0.006(3) 0.012(3) 0.021(3)
C20 0.049(4) 0.044(4) 0.042(4) -0.004(3) 0.013(3) 0.013(3)
C21 0.034(3) 0.029(3) 0.036(3) 0.008(3) 0.013(3) 0.021(3)
C22 0.037(4) 0.043(4) 0.041(4) 0.012(3) 0.015(3) 0.020(3)
C23 0.041(4) 0.039(4) 0.042(4) 0.001(3) 0.001(3) 0.014(3)
C24 0.052(4) 0.047(4) 0.034(4) 0.013(4) 0.014(3) 0.015(3)
C25 0.056(4) 0.056(4) 0.043(4) 0.021(4) 0.025(3) 0.024(3)
C26 0.032(3) 0.041(4) 0.046(4) 0.004(3) 0.008(3) 0.023(3)

loop_
_atom_type_symbol
_atom_type_description
_atom_type_scat_dispersion_real
_atom_type_scat_dispersion_imag
_atom_type_scat_source
C C 0.0033 0.0016 'International Tables Vol C Tables 4.2.6.8 and 6.1.1.4'
H H 0 0 'International Tables Vol C Tables 4.2.6.8 and 6.1.1.4'
O O 0.0106 0.006 'International Tables Vol C Tables 4.2.6.8 and 6.1.1.4'

loop_
_geom_angle_atom_site_label_1
_geom_angle_atom_site_label_2
_geom_angle_atom_site_label_3
_geom_angle
_geom_angle_publ_flag
C9 O1 C2 106.6(5) y
C3 C2 O1 111.5(5) y
C3 C2 C13 134.9(6) ?
O1 C2 C13 113.5(6) ?
C2 C3 C10 106.2(5) y
C2 C3 C14 127.1(6) ?
C10 C3 C14 126.7(6) ?
C11 C4 C10 115.4(5) y
C11 C4 H4 122.3 ?
C10 C4 H4 122.3 ?
C11 O5 C6 106.8(4) y
C7 C6 O5 112.0(5) y
C7 C6 C20 133.5(6) ?
O5 C6 C20 114.5(5) ?
C6 C7 C12 106.8(5) y
C6 C7 C21 127.6(6) ?
C12 C7 C21 125.6(6) ?
C9 C8 C12 115.0(5) y
C9 C8 H8 122.5 ?
C12 C8 H8 122.5 ?
C8 C9 O1 124.4(5) y
C8 C9 C10 126.1(6) y
O1 C9 C10 109.5(5) y
C4 C10 C9 119.0(5) y
C4 C10 C3 134.8(6) y
C9 C10 C3 106.2(5) ?
C4 C11 O5 125.2(5) ?
C4 C11 C12 125.4(5) y
O5 C11 C12 109.4(5) y
C8 C12 C11 119.1(5) y
C8 C12 C7 135.9(5) ?
C11 C12 C7 105.0(5) y
C2 C13 H13A 109.5 ?
C2 C13 H13B 109.5 ?
H13A C13 H13B 109.5 ?
C2 C13 H13C 109.5 ?
H13A C13 H13C 109.5 ?
H13B C13 H13C 109.5 ?
C15 C14 C19 117.8(6) ?
C15 C14 C3 121.8(6) ?
C19 C14 C3 120.4(6) ?
C16 C15 C14 121.0(6) ?
C16 C15 H15 119.5 ?
C14 C15 H15 119.5 ?
C15 C16 C17 121.0(6) ?
C15 C16 H16 119.5 ?
C17 C16 H16 119.5 ?
C18 C17 C16 118.4(6) ?
C18 C17 H17 120.8 ?
C16 C17 H17 120.8 ?
C17 C18 C19 121.0(6) ?
C17 C18 H18 119.5 ?
C19 C18 H18 119.5 ?
C18 C19 C14 120.8(6) ?
C18 C19 H19 119.6 ?
C14 C19 H19 119.6 ?
C6 C20 H20A 109.5 ?
C6 C20 H20B 109.5 ?
H20A C20 H20B 109.5 ?
C6 C20 H20C 109.5 ?
H20A C20 H20C 109.5 ?
H20B C20 H20C 109.5 ?
C22 C21 C26 117.8(5) ?
C22 C21 C7 122.2(6) ?
C26 C21 C7 120.0(5) ?
C21 C22 C23 121.2(6) ?
C21 C22 H22 119.4 ?
C23 C22 H22 119.4 ?
C24 C23 C22 120.2(6) ?
C24 C23 H23 119.9 ?
C22 C23 H23 119.9 ?
C23 C24 C25 119.4(6) ?
C23 C24 H24 120.3 ?
C25 C24 H24 120.3 ?
C24 C25 C26 121.0(6) ?
C24 C25 H25 119.5 ?
C26 C25 H25 119.5 ?
C25 C26 C21 120.4(6) ?
C25 C26 H26 119.8 ?
C21 C26 H26 119.8 ?

loop_
_geom_bond_atom_site_label_1
_geom_bond_atom_site_label_2
_geom_bond_distance
_geom_bond_publ_flag
O1 C9 1.382(7) y
O1 C2 1.387(7) y
C2 C3 1.363(8) y
C2 C13 1.485(8) y
C3 C10 1.445(8) y
C3 C14 1.469(9) ?
C4 C11 1.362(8) y
C4 C10 1.402(8) y
C4 H4 0.93 ?
O5 C11 1.372(6) y
O5 C6 1.377(7) y
C6 C7 1.340(8) y
C6 C20 1.489(8) ?
C7 C12 1.451(7) y
C7 C21 1.482(8) ?
C8 C9 1.361(8) y
C8 C12 1.404(8) y
C8 H8 0.93 ?
C9 C10 1.409(9) y
C11 C12 1.419(8) y
C13 H13A 0.96 ?
C13 H13B 0.96 ?
C13 H13C 0.96 ?
C14 C15 1.389(8) ?
C14 C19 1.396(8) ?
C15 C16 1.375(9) ?
C15 H15 0.93 ?
C16 C17 1.390(8) ?
C16 H16 0.93 ?
C17 C18 1.379(8) ?
C17 H17 0.93 ?
C18 C19 1.381(8) ?
C18 H18 0.93 ?
C19 H19 0.93 ?
C20 H20A 0.96 ?
C20 H20B 0.96 ?
C20 H20C 0.96 ?
C21 C22 1.380(8) ?
C21 C26 1.403(8) ?
C22 C23 1.404(9) ?
C22 H22 0.93 ?
C23 C24 1.361(9) ?
C23 H23 0.93 ?
C24 C25 1.382(8) ?
C24 H24 0.93 ?
C25 C26 1.384(8) ?
C25 H25 0.93 ?
C26 H26 0.93 ?

loop_
_geom_torsion_atom_site_label_1
_geom_torsion_atom_site_label_2
_geom_torsion_atom_site_label_3
_geom_torsion_atom_site_label_4
_geom_torsion
C9 O1 C2 C3 -0.2(7)
C9 O1 C2 C13 179.6(5)
O1 C2 C3 C10 0.1(8)
C13 C2 C3 C10 -179.6(7)
O1 C2 C3 C14 179.4(6)
C13 C2 C3 C14 -0.3(13)
C11 O5 C6 C7 -0.5(7)
C11 O5 C6 C20 178.2(5)
O5 C6 C7 C12 0.3(8)
C20 C6 C7 C12 -178.0(7)
O5 C6 C7 C21 -178.2(6)
C20 C6 C7 C21 3.5(13)
C12 C8 C9 O1 179.9(6)
C12 C8 C9 C10 0.0(10)
C2 O1 C9 C8 -179.7(7)
C2 O1 C9 C10 0.2(7)
C11 C4 C10 C9 1.5(8)
C11 C4 C10 C3 179.9(7)
C8 C9 C10 C4 -1.4(11)
O1 C9 C10 C4 178.7(5)
C8 C9 C10 C3 179.8(6)
O1 C9 C10 C3 -0.1(7)
C2 C3 C10 C4 -178.5(7)
C14 C3 C10 C4 2.1(12)
C2 C3 C10 C9 0.1(8)
C14 C3 C10 C9 -179.3(6)
C10 C4 C11 O5 -179.7(6)
C10 C4 C11 C12 -0.3(9)
C6 O5 C11 C4 179.9(6)
C6 O5 C11 C12 0.4(6)
C9 C8 C12 C11 1.2(8)
C9 C8 C12 C7 179.2(7)
C4 C11 C12 C8 -1.1(10)
O5 C11 C12 C8 178.4(5)
C4 C11 C12 C7 -179.7(6)
O5 C11 C12 C7 -0.2(7)
C6 C7 C12 C8 -178.3(7)
C21 C7 C12 C8 0.3(12)
C6 C7 C12 C11 -0.1(7)
C21 C7 C12 C11 178.5(6)
C2 C3 C14 C15 41.8(10)
C10 C3 C14 C15 -139.0(6)
C2 C3 C14 C19 -139.1(7)
C10 C3 C14 C19 40.1(10)
C19 C14 C15 C16 -0.3(9)
C3 C14 C15 C16 178.8(6)
C14 C15 C16 C17 -0.4(11)
C15 C16 C17 C18 0.6(10)
C16 C17 C18 C19 -0.2(10)
C17 C18 C19 C14 -0.5(10)
C15 C14 C19 C18 0.8(9)
C3 C14 C19 C18 -178.4(6)
C6 C7 C21 C22 37.1(10)
C12 C7 C21 C22 -141.2(6)
C6 C7 C21 C26 -143.6(7)
C12 C7 C21 C26 38.1(9)
C26 C21 C22 C23 -0.4(9)
C7 C21 C22 C23 178.8(6)
C21 C22 C23 C24 -0.2(10)
C22 C23 C24 C25 0.0(10)
C23 C24 C25 C26 0.7(10)
C24 C25 C26 C21 -1.4(10)
C22 C21 C26 C25 1.2(9)
C7 C21 C26 C25 -178.1(6)

loop_
_cod_related_entry_id
_cod_related_entry_database
_cod_related_entry_code
1 ChemSpider 21130717
